data_4512506
loop_
_publ_author_name
'An, Haiyan'
'Hu, Ying'
'Wang, Lin'
'Zhou, Enlong'
'Fei, Fei'
'Su, Zhongmin'

_publ_section_title
;
 3D Racemic Microporous Frameworks and 3D Chiral Supramolecular
 Architectures Based on Evans--Showell-Type Polyoxometalates Controlled by
 the Temperature
;
_journal_issue 1
_journal_name_full 'Crystal Growth &amp; Design'
_journal_page_first 164
_journal_paper_doi 10.1021/cg501125h
_journal_volume 15
_journal_year 2015
_chemical_formula_sum 'Co2 Gd H40 Mo10 N3 O50'
_chemical_formula_weight 2116.86
_chemical_name_systematic
; 
 ? 
;
_space_group_IT_number 4
_symmetry_cell_setting monoclinic
_symmetry_space_group_name_Hall 'P 2yb'
_symmetry_space_group_name_H-M 'P 1 21 1'
_atom_sites_solution_hydrogens geom
_atom_sites_solution_primary direct
_atom_sites_solution_secondary difmap
_audit_creation_method SHELXL-97
_cell_angle_alpha 90.00
_cell_angle_beta 114.168(2)
_cell_angle_gamma 90.00
_cell_formula_units_Z 2
_cell_length_a 10.5138(6)
_cell_length_b 18.6574(9)
_cell_length_c 12.2419(6)
_cell_measurement_reflns_used 10632
_cell_measurement_temperature 293(2)
_cell_measurement_theta_max 25.00
_cell_measurement_theta_min 1.82
_cell_volume 2190.9(2)
_computing_molecular_graphics 'Bruker SHELXTL'
_computing_publication_material 'Bruker SHELXTL'
_computing_structure_refinement 'SHELXL-97 (Sheldrick, 1997)'
_computing_structure_solution 'SHELXS-97 (Sheldrick, 1990)'
_diffrn_ambient_temperature 293(2)
_diffrn_detector_area_resol_mean 0.01
_diffrn_measured_fraction_theta_full 0.999
_diffrn_measured_fraction_theta_max 0.999
_diffrn_measurement_device_type 'Bruker Smart Apex CCD'
_diffrn_measurement_method \w-2\q
_diffrn_radiation_monochromator graphite
_diffrn_radiation_source 'fine-focus sealed tube'
_diffrn_radiation_type MoK\a
_diffrn_radiation_wavelength 0.71073
_diffrn_reflns_av_R_equivalents 0.0248
_diffrn_reflns_av_sigmaI/netI 0.0415
_diffrn_reflns_limit_h_max 10
_diffrn_reflns_limit_h_min -12
_diffrn_reflns_limit_k_max 15
_diffrn_reflns_limit_k_min -22
_diffrn_reflns_limit_l_max 14
_diffrn_reflns_limit_l_min -14
_diffrn_reflns_number 10632
_diffrn_reflns_theta_full 25.00
_diffrn_reflns_theta_max 25.00
_diffrn_reflns_theta_min 1.82
_diffrn_standards_decay_% none
_diffrn_standards_interval_count 0
_diffrn_standards_interval_time 0
_diffrn_standards_number 0
_exptl_absorpt_coefficient_mu 5.115
_exptl_absorpt_correction_T_max 0.419
_exptl_absorpt_correction_T_min 0.321
_exptl_absorpt_correction_type empirical
_exptl_absorpt_process_details 'ABSCOR by T.Higashi 8 March, 1995'
_exptl_crystal_colour 'dark green'
_exptl_crystal_density_diffrn 3.209
_exptl_crystal_density_method 'not measured'
_exptl_crystal_description block
_exptl_crystal_F_000 1998
_exptl_crystal_size_max 0.23
_exptl_crystal_size_mid 0.20
_exptl_crystal_size_min 0.17
_refine_diff_density_max 0.982
_refine_diff_density_min -0.982
_refine_diff_density_rms 0.168
_refine_ls_abs_structure_details 'Flack H D (1983), Acta Cryst. A39, 876-881'
_refine_ls_abs_structure_Flack 0.022(7)
_refine_ls_extinction_method none
_refine_ls_goodness_of_fit_ref 1.056
_refine_ls_hydrogen_treatment mixed
_refine_ls_matrix_type full
_refine_ls_number_parameters 652
_refine_ls_number_reflns 5808
_refine_ls_number_restraints 35
_refine_ls_restrained_S_all 1.054
_refine_ls_R_factor_all 0.0225
_refine_ls_R_factor_gt 0.0222
_refine_ls_shift/su_max 0.001
_refine_ls_shift/su_mean 0.000
_refine_ls_structure_factor_coef Fsqd
_refine_ls_weighting_details 'calc w=1/[\s^2^(Fo^2^)+(0.0282P)^2^+0.0000P] where P=(Fo^2^+2Fc^2^)/3'
_refine_ls_weighting_scheme calc
_refine_ls_wR_factor_gt 0.0551
_refine_ls_wR_factor_ref 0.0552
_reflns_number_gt 5752
_reflns_number_total 5808
_reflns_threshold_expression >2sigma(I)
_cod_data_source_file cg501125h_si_002.cif
_cod_data_source_block 3
_cod_depositor_comments
;
The following automatic conversions were performed:

'_symmetry_cell_setting' value 'Monoclinic' changed to 'monoclinic'
according to
/home/saulius/struct/COD-crude-data--automatic-downloads/rss-feeds/ACS/lib/dictionaries/cif_core.dic
dictionary named 'cif_core.dic' version 2.4.2 from 2011-04-26.

Automatic conversion script
Id: cif_fix_values 2935 2014-11-11 08:27:57Z andrius 

 Adding full bibliography for 4512504--4512507.cif.
;
_cod_original_sg_symbol_H-M P2(1)
_cod_original_formula_sum 'H40 Co2 Gd Mo10 N3 O50'
_cod_database_code 4512506

loop_
_symmetry_equiv_pos_as_xyz
'x, y, z'
'-x, y+1/2, -z'

loop_
_atom_site_label
_atom_site_type_symbol
_atom_site_fract_x
_atom_site_fract_y
_atom_site_fract_z
_atom_site_U_iso_or_equiv
_atom_site_adp_type
_atom_site_occupancy
_atom_site_symmetry_multiplicity
_atom_site_calc_flag
_atom_site_refinement_flags
_atom_site_disorder_assembly
_atom_site_disorder_group
Co1 Co 0.74096(9) -0.06823(4) 0.63487(8) 0.01299(17) Uani 1 1 d . . .
Co2 Co 0.83003(9) -0.13563(4) 0.85683(8) 0.01259(17) Uani 1 1 d . . .
Mo1 Mo 1.01938(6) -0.17024(3) 0.73233(5) 0.01559(12) Uani 1 1 d . . .
Mo2 Mo 0.89469(6) -0.10280(3) 0.45941(5) 0.01676(12) Uani 1 1 d . . .
Mo3 Mo 0.64058(6) 0.01820(3) 0.37638(5) 0.02017(13) Uani 1 1 d . . .
Mo4 Mo 0.48135(6) 0.04257(3) 0.55535(5) 0.01634(12) Uani 1 1 d . . .
Mo5 Mo 0.57105(6) -0.05240(3) 0.79867(5) 0.01435(12) Uani 1 1 d . . .
Mo6 Mo 0.86897(6) 0.03506(3) 0.83834(5) 0.01418(12) Uani 1 1 d . . .
Mo7 Mo 0.94843(6) -0.03918(3) 1.10104(5) 0.01794(13) Uani 1 1 d . . .
Mo8 Mo 0.93343(6) -0.21545(3) 1.12053(5) 0.01661(12) Uani 1 1 d . . .
Mo9 Mo 0.81202(6) -0.31159(3) 0.87160(5) 0.01882(13) Uani 1 1 d . . .
Mo10 Mo 0.68627(6) -0.22839(3) 0.61111(5) 0.01509(12) Uani 1 1 d . . .
Gd1 Gd 0.56476(3) 0.158013(17) 0.85738(3) 0.01854(8) Uani 1 1 d . . .
O1 O 0.7583(5) -0.2057(2) 0.9339(4) 0.0169(10) Uani 1 1 d D . .
H1 H 0.672(2) -0.198(4) 0.913(7) 0.025 Uiso 1 1 d D . .
O2 O 0.7105(5) -0.0759(3) 0.3550(4) 0.0232(11) Uani 1 1 d . . .
O3 O 0.8825(4) -0.2139(2) 0.7854(4) 0.0156(9) Uani 1 1 d . . .
O4 O 1.0070(5) 0.0109(3) 0.9861(4) 0.0203(10) Uani 1 1 d . . .
O5 O 0.7802(5) 0.1032(3) 0.8754(4) 0.0241(11) Uani 1 1 d . . .
O6 O 0.5037(5) -0.1198(3) 0.8519(5) 0.0250(11) Uani 1 1 d . . .
O7 O 0.8249(5) -0.0125(2) 0.5498(4) 0.0159(9) Uani 1 1 d D . .
H2 H 0.881(6) 0.021(3) 0.585(6) 0.024 Uiso 1 1 d D . .
O8 O 0.9555(5) 0.0746(3) 0.7623(5) 0.0258(11) Uani 1 1 d . . .
O9 O 0.4758(5) 0.1097(2) 0.6520(4) 0.0227(11) Uani 1 1 d . . .
O10 O 0.7481(5) -0.2918(3) 0.5464(5) 0.0248(11) Uani 1 1 d . . .
O11 O 0.3227(5) 0.0414(3) 0.4414(5) 0.0310(12) Uani 1 1 d . . .
O12 O 0.4858(6) 0.0140(3) 0.2548(5) 0.0382(14) Uani 1 1 d . . .
O13 O 0.8643(5) -0.1226(3) 1.1366(4) 0.0197(10) Uani 1 1 d . . .
O14 O 1.0642(5) -0.2486(3) 0.6868(5) 0.0275(12) Uani 1 1 d . . .
O15 O 1.0964(5) -0.2139(3) 1.2334(5) 0.0269(11) Uani 1 1 d . . .
O16 O 0.6668(4) -0.1291(2) 0.7159(4) 0.0155(9) Uani 1 1 d . . .
O17 O 0.9920(5) -0.1354(2) 1.0079(4) 0.0165(10) Uani 1 1 d D . .
H3 H 1.073(4) -0.145(4) 1.012(7) 0.025 Uiso 1 1 d D . .
O18 O 0.7700(4) -0.0528(2) 0.9127(4) 0.0160(9) Uani 1 1 d . . .
O19 O 0.9021(5) -0.0726(2) 0.7766(4) 0.0156(9) Uani 1 1 d . . .
O20 O 0.6509(5) -0.2830(3) 0.7249(4) 0.0219(10) Uani 1 1 d . . .
O21 O 0.5251(5) -0.2080(3) 0.5055(4) 0.0270(11) Uani 1 1 d . . .
O22 O 0.6867(4) 0.0089(2) 0.7034(4) 0.0157(10) Uani 1 1 d . . .
O23 O 0.5692(4) -0.0506(2) 0.4940(4) 0.0159(9) Uani 1 1 d D . .
H4 H 0.513(6) -0.084(3) 0.457(6) 0.024 Uiso 1 1 d D . .
O24 O 0.9086(5) -0.1861(3) 0.4094(5) 0.0279(12) Uani 1 1 d . . .
O25 O 0.7422(6) 0.0753(3) 0.3394(5) 0.0325(13) Uani 1 1 d . . .
O26 O 1.1084(5) -0.0400(3) 1.2161(5) 0.0329(12) Uani 1 1 d . . .
O27 O 1.1548(5) -0.1506(3) 0.8681(4) 0.0255(11) Uani 1 1 d . . .
O28 O 0.5402(5) 0.0263(2) 0.8581(4) 0.0202(10) Uani 1 1 d . . .
O29 O 0.8571(5) 0.0261(3) 1.1340(5) 0.0281(11) Uani 1 1 d . . .
O30 O 0.5941(5) 0.0818(2) 0.4815(4) 0.0235(11) Uani 1 1 d . . .
O31 O 0.9690(5) -0.2819(3) 1.0161(4) 0.0214(11) Uani 1 1 d . . .
O32 O 0.8967(6) -0.3675(3) 0.8148(5) 0.0307(12) Uani 1 1 d . . .
O33 O 0.9932(6) -0.0490(3) 0.4116(5) 0.0311(12) Uani 1 1 d . . .
O34 O 0.7225(6) -0.3644(3) 0.9284(5) 0.0324(12) Uani 1 1 d . . .
O35 O 1.0449(4) -0.1067(2) 0.6235(4) 0.0189(10) Uani 1 1 d . . .
O36 O 0.8338(5) -0.2662(3) 1.1710(5) 0.0262(11) Uani 1 1 d . . .
O37 O 0.8017(5) -0.1518(2) 0.5808(4) 0.0157(10) Uani 1 1 d . . .
O38 O 0.4364(4) -0.0380(3) 0.6405(4) 0.0181(10) Uani 1 1 d . . .
O1W O 0.5021(6) 0.2503(3) 0.9650(5) 0.0299(12) Uani 1 1 d D . .
H1WA H 0.476(9) 0.289(2) 0.926(5) 0.045 Uiso 1 1 d D . .
H1WB H 0.548(8) 0.264(4) 1.036(2) 0.045 Uiso 1 1 d D . .
O2W O 0.3394(6) 0.1188(3) 0.8459(6) 0.0390(14) Uani 1 1 d D . .
H2WA H 0.292(8) 0.144(4) 0.873(8) 0.059 Uiso 1 1 d D . .
H2WB H 0.312(9) 0.0760(15) 0.844(9) 0.059 Uiso 1 1 d D . .
O3W O 0.6419(7) 0.2322(5) 0.7316(7) 0.063(2) Uani 1 1 d D . .
H3WA H 0.595(11) 0.247(6) 0.661(4) 0.095 Uiso 1 1 d D . .
H3WB H 0.695(11) 0.201(5) 0.721(10) 0.095 Uiso 1 1 d D . .
O4W O 0.3758(7) 0.2365(4) 0.7155(6) 0.0529(18) Uani 1 1 d D . .
H4WA H 0.334(9) 0.221(6) 0.644(4) 0.079 Uiso 1 1 d D . .
H4WB H 0.311(7) 0.258(6) 0.728(9) 0.079 Uiso 1 1 d D . .
O5W O 0.6187(7) 0.1121(3) 1.0577(5) 0.0407(15) Uani 1 1 d D . .
H5WA H 0.661(7) 0.145(4) 1.108(7) 0.061 Uiso 1 1 d D . .
H5WB H 0.685(6) 0.088(4) 1.054(9) 0.061 Uiso 1 1 d D . .
O6W O 0.7693(6) 0.2268(4) 0.9787(6) 0.0486(18) Uani 1 1 d D . .
H6WA H 0.757(12) 0.2714(12) 0.967(9) 0.073 Uiso 1 1 d D . .
H6WB H 0.795(11) 0.212(4) 0.926(7) 0.073 Uiso 1 1 d D . .
OW1 O 0.9929(7) -0.3332(4) 0.4161(6) 0.0514(16) Uani 1 1 d . . .
OW2 O 0.5826(7) 0.2168(3) 1.2076(5) 0.0450(15) Uani 1 1 d . . .
OW3 O 1.0340(7) 0.0979(3) 0.3779(6) 0.0475(16) Uani 1 1 d . . .
OW4 O 0.4139(6) 0.3856(3) 0.8820(5) 0.0394(14) Uani 1 1 d . . .
N1 N 1.2686(9) -0.2835(5) 0.5197(11) 0.077(3) Uani 1 1 d . . .
N2 N 0.3439(11) -0.0100(5) -0.0024(8) 0.065(3) Uani 1 1 d . . .
OW5 O 0.2000(7) 0.0184(4) 0.6787(8) 0.077(3) Uani 1 1 d . . .
N3 N 1.2532(10) -0.1347(6) 0.4621(11) 0.043(3) Uani 0.70 1 d PU A 1
N4 N 1.281(3) -0.1733(16) 0.591(3) 0.054(7) Uani 0.30 1 d PU B 2
OW6 O 0.3662(15) -0.1174(8) 0.2745(14) 0.078(4) Uiso 0.60 1 d P C 3
OW7 O 0.299(2) -0.1153(13) 0.154(2) 0.090(7) Uiso 0.40 1 d P D 4

loop_
_atom_site_aniso_label
_atom_site_aniso_U_11
_atom_site_aniso_U_22
_atom_site_aniso_U_33
_atom_site_aniso_U_23
_atom_site_aniso_U_13
_atom_site_aniso_U_12
Co1 0.0153(4) 0.0123(4) 0.0126(4) -0.0001(3) 0.0070(3) 0.0014(3)
Co2 0.0139(4) 0.0126(4) 0.0126(4) 0.0004(3) 0.0067(4) 0.0003(3)
Mo1 0.0153(3) 0.0165(3) 0.0173(3) 0.0026(2) 0.0090(2) 0.0022(2)
Mo2 0.0214(3) 0.0166(3) 0.0157(3) 0.0002(2) 0.0110(2) 0.0015(2)
Mo3 0.0237(3) 0.0226(3) 0.0150(3) 0.0030(2) 0.0086(2) 0.0051(2)
Mo4 0.0167(3) 0.0160(3) 0.0156(3) -0.0009(2) 0.0059(2) 0.0033(2)
Mo5 0.0148(3) 0.0137(3) 0.0171(3) -0.0009(2) 0.0091(2) 0.0004(2)
Mo6 0.0151(3) 0.0126(3) 0.0161(3) -0.0018(2) 0.0077(2) -0.0012(2)
Mo7 0.0217(3) 0.0177(3) 0.0146(3) -0.0024(2) 0.0076(2) -0.0021(2)
Mo8 0.0171(3) 0.0182(3) 0.0154(3) 0.0029(2) 0.0075(2) -0.0010(2)
Mo9 0.0256(3) 0.0135(3) 0.0197(3) 0.0015(2) 0.0116(3) 0.0002(2)
Mo10 0.0168(3) 0.0138(3) 0.0151(3) -0.0016(2) 0.0070(2) -0.0017(2)
Gd1 0.02066(16) 0.01605(16) 0.01995(17) -0.00283(13) 0.00936(14) 0.00211(12)
O1 0.016(2) 0.019(2) 0.018(2) -0.0005(18) 0.009(2) 0.0002(18)
O2 0.028(3) 0.025(3) 0.016(3) -0.001(2) 0.009(2) 0.006(2)
O3 0.020(2) 0.011(2) 0.016(2) 0.0000(18) 0.0066(19) -0.0001(18)
O4 0.018(2) 0.022(2) 0.017(2) 0.001(2) 0.004(2) -0.0014(19)
O5 0.029(3) 0.019(2) 0.027(3) -0.010(2) 0.014(2) -0.003(2)
O6 0.029(3) 0.025(3) 0.027(3) 0.005(2) 0.018(2) -0.004(2)
O7 0.019(2) 0.016(2) 0.015(2) -0.0009(18) 0.010(2) 0.0004(18)
O8 0.029(3) 0.022(3) 0.027(3) -0.001(2) 0.012(2) -0.009(2)
O9 0.027(3) 0.016(2) 0.027(3) -0.001(2) 0.012(2) 0.007(2)
O10 0.035(3) 0.020(2) 0.024(3) -0.004(2) 0.016(2) 0.003(2)
O11 0.022(3) 0.035(3) 0.031(3) 0.000(2) 0.006(2) 0.006(2)
O12 0.030(3) 0.052(4) 0.023(3) -0.005(3) 0.001(2) 0.010(3)
O13 0.023(2) 0.023(2) 0.017(3) 0.0013(19) 0.012(2) -0.001(2)
O14 0.029(3) 0.021(3) 0.040(3) 0.000(2) 0.022(3) 0.005(2)
O15 0.017(2) 0.030(3) 0.027(3) 0.000(2) 0.002(2) 0.000(2)
O16 0.017(2) 0.013(2) 0.016(2) 0.0002(18) 0.007(2) -0.0011(18)
O17 0.019(2) 0.018(2) 0.016(2) -0.0002(18) 0.010(2) 0.0015(19)
O18 0.016(2) 0.015(2) 0.018(2) -0.0021(18) 0.0072(19) 0.0012(17)
O19 0.020(2) 0.014(2) 0.012(2) 0.0002(18) 0.0061(19) 0.0008(18)
O20 0.022(2) 0.023(3) 0.022(3) 0.005(2) 0.010(2) -0.0048(19)
O21 0.019(3) 0.034(3) 0.024(3) -0.002(2) 0.005(2) -0.002(2)
O22 0.013(2) 0.016(2) 0.020(3) 0.0010(19) 0.008(2) 0.0011(17)
O23 0.014(2) 0.015(2) 0.019(2) -0.0028(19) 0.0074(19) 0.0005(17)
O24 0.040(3) 0.021(3) 0.030(3) -0.006(2) 0.022(3) 0.002(2)
O25 0.042(3) 0.031(3) 0.035(3) 0.012(2) 0.026(3) 0.007(2)
O26 0.026(3) 0.040(3) 0.027(3) -0.003(2) 0.005(2) -0.005(2)
O27 0.017(2) 0.035(3) 0.022(3) 0.001(2) 0.006(2) 0.000(2)
O28 0.020(2) 0.017(2) 0.028(3) -0.001(2) 0.014(2) 0.0044(18)
O29 0.033(3) 0.024(3) 0.029(3) -0.007(2) 0.015(2) 0.000(2)
O30 0.029(3) 0.020(2) 0.020(3) -0.001(2) 0.009(2) 0.001(2)
O31 0.019(2) 0.021(3) 0.026(3) 0.001(2) 0.010(2) 0.0042(19)
O32 0.044(3) 0.025(3) 0.027(3) 0.001(2) 0.019(3) 0.010(2)
O33 0.036(3) 0.030(3) 0.034(3) 0.011(2) 0.021(3) -0.001(2)
O34 0.036(3) 0.033(3) 0.032(3) 0.005(2) 0.017(3) -0.008(2)
O35 0.016(2) 0.021(2) 0.022(3) 0.007(2) 0.010(2) 0.0003(18)
O36 0.035(3) 0.022(3) 0.025(3) 0.003(2) 0.016(2) -0.006(2)
O37 0.016(2) 0.019(2) 0.014(2) -0.0051(18) 0.008(2) -0.0001(17)
O38 0.013(2) 0.024(2) 0.020(3) -0.0029(19) 0.008(2) -0.0018(18)
O1W 0.039(3) 0.026(3) 0.027(3) -0.004(2) 0.016(3) 0.010(2)
O2W 0.024(3) 0.039(3) 0.055(4) -0.012(3) 0.017(3) 0.010(2)
O3W 0.040(4) 0.088(6) 0.052(5) 0.038(4) 0.008(3) -0.016(4)
O4W 0.064(4) 0.057(4) 0.034(4) 0.007(3) 0.016(3) 0.034(4)
O5W 0.061(4) 0.036(3) 0.021(3) 0.003(2) 0.012(3) 0.021(3)
O6W 0.023(3) 0.057(4) 0.062(5) -0.038(3) 0.014(3) -0.006(3)
OW1 0.067(4) 0.044(4) 0.044(4) 0.004(3) 0.024(3) 0.011(3)
OW2 0.057(4) 0.045(4) 0.035(4) -0.004(3) 0.021(3) 0.007(3)
OW3 0.053(4) 0.041(4) 0.055(4) 0.000(3) 0.028(3) 0.001(3)
OW4 0.053(4) 0.038(3) 0.027(3) 0.013(3) 0.016(3) 0.009(3)
N1 0.041(5) 0.052(6) 0.128(10) 0.034(6) 0.023(6) -0.003(4)
N2 0.099(7) 0.048(5) 0.045(5) 0.010(4) 0.028(5) -0.006(5)
OW5 0.047(4) 0.068(5) 0.127(8) -0.055(5) 0.048(5) -0.021(4)
N3 0.024(4) 0.038(5) 0.052(6) -0.016(4) 0.002(4) 0.004(4)
N4 0.047(10) 0.057(11) 0.066(11) -0.007(8) 0.030(8) 0.001(8)

loop_
_atom_type_symbol
_atom_type_description
_atom_type_scat_dispersion_real
_atom_type_scat_dispersion_imag
_atom_type_scat_source
O O 0.0106 0.0060 'International Tables Vol C Tables 4.2.6.8 and 6.1.1.4'
H H 0.0000 0.0000 'International Tables Vol C Tables 4.2.6.8 and 6.1.1.4'
Co Co 0.3494 0.9721 'International Tables Vol C Tables 4.2.6.8 and 6.1.1.4'
Mo Mo -1.6832 0.6857 'International Tables Vol C Tables 4.2.6.8 and 6.1.1.4'
Gd Gd -0.1653 3.9035 'International Tables Vol C Tables 4.2.6.8 and 6.1.1.4'
N N 0.0061 0.0033 'International Tables Vol C Tables 4.2.6.8 and 6.1.1.4'

loop_
_geom_angle_atom_site_label_1
_geom_angle_atom_site_label_2
_geom_angle_atom_site_label_3
_geom_angle
O19 Co1 O22 86.79(19)
O19 Co1 O16 84.10(19)
O22 Co1 O16 87.63(19)
O19 Co1 O37 88.93(19)
O22 Co1 O37 174.0(2)
O16 Co1 O37 87.7(2)
O19 Co1 O7 94.8(2)
O22 Co1 O7 96.86(19)
O16 Co1 O7 175.3(2)
O37 Co1 O7 87.73(19)
O19 Co1 O23 172.15(19)
O22 Co1 O23 85.67(18)
O16 Co1 O23 97.78(19)
O37 Co1 O23 98.74(19)
O7 Co1 O23 83.90(19)
O19 Co1 Co2 42.11(14)
O22 Co1 Co2 87.25(14)
O16 Co1 Co2 42.00(13)
O37 Co1 Co2 86.73(14)
O7 Co1 Co2 136.63(14)
O23 Co1 Co2 139.44(14)
O19 Co1 Mo6 47.74(13)
O22 Co1 Mo6 41.21(13)
O16 Co1 Mo6 95.28(14)
O37 Co1 Mo6 135.66(14)
O7 Co1 Mo6 87.31(14)
O23 Co1 Mo6 124.42(13)
Co2 Co1 Mo6 67.81(3)
O19 Co1 Mo10 96.33(14)
O22 Co1 Mo10 136.09(14)
O16 Co1 Mo10 49.53(14)
O37 Co1 Mo10 40.32(13)
O7 Co1 Mo10 126.25(14)
O23 Co1 Mo10 90.63(13)
Co2 Co1 Mo10 67.90(3)
Mo6 Co1 Mo10 135.71(3)
O16 Co2 O19 83.77(19)
O16 Co2 O3 87.47(19)
O19 Co2 O3 89.16(19)
O16 Co2 O18 87.9(2)
O19 Co2 O18 86.79(19)
O3 Co2 O18 174.18(19)
O16 Co2 O17 174.8(2)
O19 Co2 O17 96.5(2)
O3 Co2 O17 97.71(19)
O18 Co2 O17 86.90(19)
O16 Co2 O1 95.7(2)
O19 Co2 O1 176.3(2)
O3 Co2 O1 87.12(19)
O18 Co2 O1 96.90(19)
O17 Co2 O1 84.34(19)
O16 Co2 Co1 42.03(13)
O19 Co2 Co1 41.76(14)
O3 Co2 Co1 86.73(13)
O18 Co2 Co1 87.46(14)
O17 Co2 Co1 138.14(14)
O1 Co2 Co1 137.52(14)
O16 Co2 Mo5 48.55(14)
O19 Co2 Mo5 94.25(14)
O3 Co2 Mo5 134.94(13)
O18 Co2 Mo5 41.45(13)
O17 Co2 Mo5 126.32(14)
O1 Co2 Mo5 88.16(13)
Co1 Co2 Mo5 67.63(3)
O16 Co2 Mo1 95.38(14)
O19 Co2 Mo1 51.84(13)
O3 Co2 Mo1 39.57(13)
O18 Co2 Mo1 137.57(14)
O17 Co2 Mo1 88.81(14)
O1 Co2 Mo1 124.62(14)
Co1 Co2 Mo1 68.49(3)
Mo5 Co2 Mo1 136.08(3)
O14 Mo1 O27 105.6(2)
O14 Mo1 O35 99.8(2)
O27 Mo1 O35 104.3(2)
O14 Mo1 O3 95.2(2)
O27 Mo1 O3 101.2(2)
O35 Mo1 O3 145.52(19)
O14 Mo1 O37 100.5(2)
O27 Mo1 O37 153.8(2)
O35 Mo1 O37 73.66(17)
O3 Mo1 O37 73.17(17)
O14 Mo1 O19 166.3(2)
O27 Mo1 O19 85.3(2)
O35 Mo1 O19 85.23(18)
O3 Mo1 O19 74.13(17)
O37 Mo1 O19 68.50(15)
O14 Mo1 Co2 132.53(17)
O27 Mo1 Co2 85.59(16)
O35 Mo1 Co2 122.33(14)
O3 Mo1 Co2 37.60(13)
O37 Mo1 Co2 74.51(11)
O19 Mo1 Co2 38.30(11)
O24 Mo2 O33 105.1(3)
O24 Mo2 O2 102.3(2)
O33 Mo2 O2 102.0(2)
O24 Mo2 O35 100.4(2)
O33 Mo2 O35 91.5(2)
O2 Mo2 O35 149.37(19)
O24 Mo2 O37 89.5(2)
O33 Mo2 O37 160.3(2)
O2 Mo2 O37 87.33(19)
O35 Mo2 O37 72.58(17)
O24 Mo2 O7 159.6(2)
O33 Mo2 O7 95.3(2)
O2 Mo2 O7 72.04(18)
O35 Mo2 O7 79.50(18)
O37 Mo2 O7 70.88(15)
O25 Mo3 O12 106.1(3)
O25 Mo3 O30 98.6(2)
O12 Mo3 O30 101.4(2)
O25 Mo3 O2 102.4(2)
O12 Mo3 O2 96.8(3)
O30 Mo3 O2 147.1(2)
O25 Mo3 O23 158.6(2)
O12 Mo3 O23 94.7(2)
O30 Mo3 O23 71.89(18)
O2 Mo3 O23 79.52(18)
O25 Mo3 O7 91.1(2)
O12 Mo3 O7 161.1(2)
O30 Mo3 O7 83.46(18)
O2 Mo3 O7 71.20(18)
O23 Mo3 O7 69.16(15)
O11 Mo4 O9 106.0(2)
O11 Mo4 O30 102.1(2)
O9 Mo4 O30 104.3(2)
O11 Mo4 O38 93.3(2)
O9 Mo4 O38 96.1(2)
O30 Mo4 O38 149.73(19)
O11 Mo4 O23 96.7(2)
O9 Mo4 O23 157.0(2)
O30 Mo4 O23 73.52(18)
O38 Mo4 O23 78.96(18)
O11 Mo4 O22 163.2(2)
O9 Mo4 O22 86.7(2)
O30 Mo4 O22 84.95(19)
O38 Mo4 O22 74.01(16)
O23 Mo4 O22 70.38(16)
O6 Mo5 O28 106.7(2)
O6 Mo5 O38 104.1(2)
O28 Mo5 O38 96.9(2)
O6 Mo5 O18 102.2(2)
O28 Mo5 O18 91.9(2)
O38 Mo5 O18 148.48(18)
O6 Mo5 O16 92.1(2)
O28 Mo5 O16 159.92(18)
O38 Mo5 O16 85.03(17)
O18 Mo5 O16 76.95(17)
O6 Mo5 O22 162.0(2)
O28 Mo5 O22 91.18(19)
O38 Mo5 O22 74.93(17)
O18 Mo5 O22 74.67(17)
O16 Mo5 O22 69.92(16)
O6 Mo5 Co2 90.35(17)
O28 Mo5 Co2 131.17(15)
O38 Mo5 Co2 123.38(13)
O18 Mo5 Co2 39.36(13)
O16 Mo5 Co2 39.29(11)
O22 Mo5 Co2 75.99(11)
O8 Mo6 O5 106.7(2)
O8 Mo6 O4 104.9(2)
O5 Mo6 O4 102.3(2)
O8 Mo6 O22 101.4(2)
O5 Mo6 O22 87.7(2)
O4 Mo6 O22 147.6(2)
O8 Mo6 O19 90.7(2)
O5 Mo6 O19 157.3(2)
O4 Mo6 O19 86.72(19)
O22 Mo6 O19 74.38(17)
O8 Mo6 O18 160.4(2)
O5 Mo6 O18 92.3(2)
O4 Mo6 O18 75.09(18)
O22 Mo6 O18 73.79(17)
O19 Mo6 O18 69.66(16)
O8 Mo6 Co1 89.03(17)
O5 Mo6 Co1 125.37(16)
O4 Mo6 Co1 124.11(15)
O22 Mo6 Co1 37.72(12)
O19 Mo6 Co1 38.39(11)
O18 Mo6 Co1 75.57(11)
O26 Mo7 O29 105.9(3)
O26 Mo7 O13 101.3(2)
O29 Mo7 O13 99.7(2)
O26 Mo7 O4 95.9(2)
O29 Mo7 O4 101.6(2)
O13 Mo7 O4 147.7(2)
O26 Mo7 O17 94.3(2)
O29 Mo7 O17 159.3(2)
O13 Mo7 O17 71.34(18)
O4 Mo7 O17 80.32(18)
O26 Mo7 O18 161.9(2)
O29 Mo7 O18 90.5(2)
O13 Mo7 O18 82.88(18)
O4 Mo7 O18 72.92(17)
O17 Mo7 O18 70.19(16)
O36 Mo8 O15 106.2(2)
O36 Mo8 O13 98.6(2)
O15 Mo8 O13 101.4(2)
O36 Mo8 O31 101.4(2)
O15 Mo8 O31 98.4(2)
O13 Mo8 O31 146.5(2)
O36 Mo8 O1 92.5(2)
O15 Mo8 O1 160.4(2)
O13 Mo8 O1 81.15(18)
O31 Mo8 O1 71.50(18)
O36 Mo8 O17 160.2(2)
O15 Mo8 O17 92.8(2)
O13 Mo8 O17 71.22(18)
O31 Mo8 O17 81.17(18)
O1 Mo8 O17 69.45(16)
O32 Mo9 O34 106.5(3)
O32 Mo9 O31 99.0(2)
O34 Mo9 O31 101.5(2)
O32 Mo9 O20 101.1(2)
O34 Mo9 O20 96.7(2)
O31 Mo9 O20 147.7(2)
O32 Mo9 O1 156.6(2)
O34 Mo9 O1 96.4(2)
O31 Mo9 O1 71.42(17)
O20 Mo9 O1 80.27(19)
O32 Mo9 O3 88.7(2)
O34 Mo9 O3 162.9(2)
O31 Mo9 O3 83.25(18)
O20 Mo9 O3 72.24(17)
O1 Mo9 O3 69.31(15)
O10 Mo10 O21 104.7(2)
O10 Mo10 O20 101.4(2)
O21 Mo10 O20 104.3(2)
O10 Mo10 O37 91.9(2)
O21 Mo10 O37 101.0(2)
O20 Mo10 O37 147.2(2)
O10 Mo10 O3 98.4(2)
O21 Mo10 O3 156.4(2)
O20 Mo10 O3 75.55(18)
O37 Mo10 O3 72.94(17)
O10 Mo10 O16 163.3(2)
O21 Mo10 O16 87.5(2)
O20 Mo10 O16 86.18(19)
O37 Mo10 O16 74.28(16)
O3 Mo10 O16 68.90(15)
O10 Mo10 Co1 129.67(17)
O21 Mo10 Co1 86.78(18)
O20 Mo10 Co1 123.30(15)
O37 Mo10 Co1 37.87(12)
O3 Mo10 Co1 74.47(11)
O16 Mo10 Co1 38.12(11)
O5 Gd1 O1W 135.01(18)
O5 Gd1 O6W 66.64(18)
O1W Gd1 O6W 70.1(2)
O5 Gd1 O2W 137.36(18)
O1W Gd1 O2W 76.64(19)
O6W Gd1 O2W 142.7(2)
O5 Gd1 O5W 86.33(19)
O1W Gd1 O5W 72.85(19)
O6W Gd1 O5W 77.7(2)
O2W Gd1 O5W 76.8(2)
O5 Gd1 O3W 75.9(2)
O1W Gd1 O3W 100.1(3)
O6W Gd1 O3W 69.2(3)
O2W Gd1 O3W 134.6(2)
O5W Gd1 O3W 146.5(2)
O5 Gd1 O9 83.59(16)
O1W Gd1 O9 137.86(17)
O6W Gd1 O9 133.6(2)
O2W Gd1 O9 82.93(19)
O5W Gd1 O9 137.11(19)
O3W Gd1 O9 69.5(2)
O5 Gd1 O28 70.98(15)
O1W Gd1 O28 130.84(17)
O6W Gd1 O28 126.4(2)
O2W Gd1 O28 66.41(17)
O5W Gd1 O28 68.16(18)
O3W Gd1 O28 128.9(2)
O9 Gd1 O28 69.13(16)
O5 Gd1 O4W 139.4(2)
O1W Gd1 O4W 69.3(2)
O6W Gd1 O4W 111.6(3)
O2W Gd1 O4W 70.0(2)
O5W Gd1 O4W 134.1(2)
O3W Gd1 O4W 66.8(2)
O9 Gd1 O4W 69.19(19)
O28 Gd1 O4W 121.9(2)
Co2 O1 Mo9 102.94(19)
Co2 O1 Mo8 103.09(19)
Mo9 O1 Mo8 93.27(17)
Mo2 O2 Mo3 118.8(2)
Co2 O3 Mo1 102.8(2)
Co2 O3 Mo10 101.45(18)
Mo1 O3 Mo10 103.92(19)
Co2 O3 Mo9 100.58(18)
Mo1 O3 Mo9 149.7(2)
Mo10 O3 Mo9 89.85(15)
Mo6 O4 Mo7 117.4(2)
Mo6 O5 Gd1 150.2(3)
Co1 O7 Mo3 103.66(19)
Co1 O7 Mo2 99.96(18)
Mo3 O7 Mo2 93.05(17)
Mo4 O9 Gd1 148.4(3)
Mo8 O13 Mo7 118.6(2)
Co1 O16 Co2 95.97(19)
Co1 O16 Mo5 102.5(2)
Co2 O16 Mo5 92.16(19)
Co1 O16 Mo10 92.34(19)
Co2 O16 Mo10 101.69(19)
Mo5 O16 Mo10 158.6(2)
Co2 O17 Mo7 101.67(19)
Co2 O17 Mo8 103.1(2)
Mo7 O17 Mo8 93.13(17)
Co2 O18 Mo5 99.2(2)
Co2 O18 Mo7 101.23(18)
Mo5 O18 Mo7 153.1(2)
Co2 O18 Mo6 99.48(18)
Mo5 O18 Mo6 103.54(19)
Mo7 O18 Mo6 90.13(15)
Co1 O19 Co2 96.1(2)
Co1 O19 Mo6 93.87(18)
Co2 O19 Mo6 103.6(2)
Co1 O19 Mo1 100.32(19)
Co2 O19 Mo1 89.86(17)
Mo6 O19 Mo1 159.3(2)
Mo10 O20 Mo9 117.7(2)
Co1 O22 Mo6 101.07(19)
Co1 O22 Mo4 102.7(2)
Mo6 O22 Mo4 149.8(2)
Co1 O22 Mo5 99.60(19)
Mo6 O22 Mo5 103.16(18)
Mo4 O22 Mo5 90.88(15)
Co1 O23 Mo4 101.21(19)
Co1 O23 Mo3 103.27(19)
Mo4 O23 Mo3 93.60(16)
Mo5 O28 Gd1 143.7(2)
Mo4 O30 Mo3 116.8(2)
Mo8 O31 Mo9 117.7(2)
Mo1 O35 Mo2 117.1(2)
Co1 O37 Mo10 101.8(2)
Co1 O37 Mo2 101.14(19)
Mo10 O37 Mo2 149.4(2)
Co1 O37 Mo1 101.91(19)
Mo10 O37 Mo1 102.77(19)
Mo2 O37 Mo1 92.02(16)
Mo5 O38 Mo4 113.8(2)

loop_
_geom_bond_atom_site_label_1
_geom_bond_atom_site_label_2
_geom_bond_distance
Co1 O19 1.866(4)
Co1 O22 1.869(4)
Co1 O16 1.875(4)
Co1 O37 1.903(4)
Co1 O7 1.922(4)
Co1 O23 1.948(4)
Co1 Co2 2.7854(12)
Co1 Mo6 2.9975(10)
Co1 Mo10 3.0344(10)
Co2 O16 1.874(4)
Co2 O19 1.878(4)
Co2 O3 1.897(4)
Co2 O18 1.900(4)
Co2 O17 1.934(5)
Co2 O1 1.936(5)
Co2 Mo5 2.9571(10)
Co2 Mo1 3.0311(10)
Mo1 O14 1.700(5)
Mo1 O27 1.728(5)
Mo1 O35 1.882(4)
Mo1 O3 1.980(4)
Mo1 O37 2.307(4)
Mo1 O19 2.383(4)
Mo2 O24 1.698(5)
Mo2 O33 1.708(5)
Mo2 O2 1.899(5)
Mo2 O35 1.985(5)
Mo2 O37 2.278(4)
Mo2 O7 2.294(4)
Mo3 O25 1.696(5)
Mo3 O12 1.699(5)
Mo3 O30 1.953(5)
Mo3 O2 1.962(5)
Mo3 O23 2.273(5)
Mo3 O7 2.285(5)
Mo4 O11 1.680(5)
Mo4 O9 1.741(5)
Mo4 O30 1.907(5)
Mo4 O38 1.993(5)
Mo4 O23 2.238(4)
Mo4 O22 2.266(4)
Mo5 O6 1.699(5)
Mo5 O28 1.728(4)
Mo5 O38 1.892(4)
Mo5 O18 1.983(4)
Mo5 O16 2.218(5)
Mo5 O22 2.303(4)
Mo6 O8 1.712(5)
Mo6 O5 1.744(5)
Mo6 O4 1.853(5)
Mo6 O22 2.012(4)
Mo6 O19 2.223(4)
Mo6 O18 2.319(5)
Mo7 O26 1.695(5)
Mo7 O29 1.698(5)
Mo7 O13 1.925(5)
Mo7 O4 1.985(5)
Mo7 O17 2.271(5)
Mo7 O18 2.315(4)
Mo8 O36 1.705(5)
Mo8 O15 1.705(5)
Mo8 O13 1.920(5)
Mo8 O31 1.924(5)
Mo8 O1 2.280(5)
Mo8 O17 2.281(5)
Mo9 O32 1.695(5)
Mo9 O34 1.696(5)
Mo9 O31 1.942(5)
Mo9 O20 1.972(5)
Mo9 O1 2.271(5)
Mo9 O3 2.371(4)
Mo10 O10 1.695(5)
Mo10 O21 1.701(5)
Mo10 O20 1.881(5)
Mo10 O37 2.006(4)
Mo10 O3 2.297(4)
Mo10 O16 2.310(5)
Gd1 O5 2.411(5)
Gd1 O1W 2.417(5)
Gd1 O6W 2.421(6)
Gd1 O2W 2.428(6)
Gd1 O5W 2.435(6)
Gd1 O3W 2.443(7)
Gd1 O9 2.466(5)
Gd1 O28 2.471(5)
Gd1 O4W 2.506(6)
